data_1100710
loop_
_publ_author_name
'Jay R. Stork'
'Daniel Rios'
'David Pham'
'Vincent Bicocca'
'Marilyn M. Olmstead'
'Alan L. Balch'

_publ_section_title
;

Metal-Metal Interactions in Platinum(II)/Gold(I) or

Platinum(II)/Silver(I) Salts Containing Planar Cations and Linear Anions

;
_journal_name_full 'Inorganic Chemistry'
_journal_page_first 3466
_journal_page_last 3472
_journal_paper_doi 10.1021/ic048333a
_journal_volume 44
_journal_year 2005
_chemical_formula_moiety 'C4 H16 N4 Pt, 2(C2 Au N2)'
_chemical_formula_sum 'C8 H16 Au2 N8 Pt'
_chemical_formula_weight 813.31
_chemical_name_common '[Pt(en)~2~][Au(CN)~2~]~2~'
_chemical_name_systematic
; 

 ? 

;
_space_group_IT_number 2
_symmetry_cell_setting triclinic
_symmetry_space_group_name_Hall '-P 1'
_symmetry_space_group_name_H-M 'P -1'
_atom_sites_solution_hydrogens geom
_atom_sites_solution_primary direct
_atom_sites_solution_secondary difmap
_audit_creation_method SHELXL-97
_cell_angle_alpha 88.311(2)
_cell_angle_beta 79.576(2)
_cell_angle_gamma 74.306(2)
_cell_formula_units_Z 1
_cell_length_a 6.3598(6)
_cell_length_b 6.9603(7)
_cell_length_c 9.0333(9)
_cell_measurement_reflns_used 778
_cell_measurement_temperature 90(2)
_cell_measurement_theta_max 30.4
_cell_measurement_theta_min 3.04
_cell_volume 378.53(6)
_computing_cell_refinement SAINT
_computing_data_collection 'SMART 5.054 (Bruker, 2003)'
_computing_data_reduction 'SAINT 6.45A (Bruker, 2003)'
_computing_molecular_graphics 'SHELXTL 5.1 (Sheldrick, 1994)'
_computing_publication_material SHELXL97
_computing_structure_refinement 'SHELXL97 (Sheldrick, 1997)'
_computing_structure_solution 'SHELXS97 (Sheldrick, 1990)'
_diffrn_ambient_temperature 90(2)
_diffrn_detector_area_resol_mean 8.3
_diffrn_measured_fraction_theta_full 0.991
_diffrn_measured_fraction_theta_max 0.991
_diffrn_measurement_device_type 'Bruker SMART 1000'
_diffrn_measurement_method \w
_diffrn_radiation_monochromator graphite
_diffrn_radiation_source 'fine-focus sealed tube'
_diffrn_radiation_type MoK\a
_diffrn_radiation_wavelength 0.71073
_diffrn_reflns_av_R_equivalents 0.0320
_diffrn_reflns_av_sigmaI/netI 0.0349
_diffrn_reflns_limit_h_max 8
_diffrn_reflns_limit_h_min -8
_diffrn_reflns_limit_k_max 9
_diffrn_reflns_limit_k_min -9
_diffrn_reflns_limit_l_max 12
_diffrn_reflns_limit_l_min -12
_diffrn_reflns_number 5170
_diffrn_reflns_theta_full 28.27
_diffrn_reflns_theta_max 28.27
_diffrn_reflns_theta_min 2.29
_diffrn_standards_number 0
_exptl_absorpt_coefficient_mu 28.547
_exptl_absorpt_correction_T_max 0.38862
_exptl_absorpt_correction_T_min 0.04242
_exptl_absorpt_correction_type multi-scan
_exptl_absorpt_process_details 'SADABS 2.10 (Sheldrick, 2004)'
_exptl_crystal_colour colorless
_exptl_crystal_density_diffrn 3.568
_exptl_crystal_density_method 'not measured'
_exptl_crystal_description needle
_exptl_crystal_F_000 356
_exptl_crystal_size_max 0.14
_exptl_crystal_size_mid 0.04
_exptl_crystal_size_min 0.04
_refine_diff_density_max 1.373
_refine_diff_density_min -3.061
_refine_diff_density_rms 0.288
_refine_ls_extinction_method none
_refine_ls_goodness_of_fit_ref 1.062
_refine_ls_hydrogen_treatment constr
_refine_ls_matrix_type full
_refine_ls_number_parameters 91
_refine_ls_number_reflns 1864
_refine_ls_number_restraints 0
_refine_ls_restrained_S_all 1.062
_refine_ls_R_factor_all 0.0205
_refine_ls_R_factor_gt 0.0205
_refine_ls_shift/su_max 0.000
_refine_ls_shift/su_mean 0.000
_refine_ls_structure_factor_coef Fsqd
_refine_ls_weighting_details 'calc w=1/[\s^2^(Fo^2^)+(0.0235P)^2^] where P=(Fo^2^+2Fc^2^)/3'
_refine_ls_weighting_scheme calc
_refine_ls_wR_factor_gt 0.0501
_refine_ls_wR_factor_ref 0.0501
_reflns_number_gt 1862
_reflns_number_total 1864
_reflns_threshold_expression I>2\s(I)
_cod_data_source_file ic048333asi20041124_041657_4.cif
_cod_data_source_block jrs65-2
_cod_database_code 1100710

loop_
_symmetry_equiv_pos_as_xyz
'x, y, z'
'-x, -y, -z'

loop_
_atom_site_label
_atom_site_type_symbol
_atom_site_fract_x
_atom_site_fract_y
_atom_site_fract_z
_atom_site_U_iso_or_equiv
_atom_site_adp_type
_atom_site_occupancy
_atom_site_symmetry_multiplicity
_atom_site_calc_flag
_atom_site_refinement_flags
_atom_site_disorder_assembly
_atom_site_disorder_group
Pt1 Pt 0.5000 0.5000 0.5000 0.00631(7) Uani 1 2 d S . .
C1 C 0.4562(8) 0.6791(6) 0.2066(5) 0.0130(9) Uani 1 1 d . . .
H1A H 0.4841 0.7855 0.1368 0.016 Uiso 1 1 calc R . .
H1B H 0.3184 0.6488 0.1906 0.016 Uiso 1 1 calc R . .
C2 C 0.6493(8) 0.4943(7) 0.1779(5) 0.0121(9) Uani 1 1 d . . .
H2A H 0.6609 0.4362 0.0771 0.015 Uiso 1 1 calc R . .
H2B H 0.7898 0.5277 0.1824 0.015 Uiso 1 1 calc R . .
N1 N 0.4330(6) 0.7453(5) 0.3653(4) 0.0094(7) Uani 1 1 d . . .
H1C H 0.2909 0.8233 0.3983 0.011 Uiso 1 1 calc R . .
H1D H 0.5299 0.8207 0.3709 0.011 Uiso 1 1 calc R . .
N2 N 0.6073(6) 0.3490(5) 0.2974(4) 0.0107(7) Uani 1 1 d . . .
H2C H 0.7357 0.2497 0.3003 0.013 Uiso 1 1 calc R . .
H2D H 0.5013 0.2913 0.2770 0.013 Uiso 1 1 calc R . .
Au1 Au 0.0000 0.5000 0.5000 0.00945(7) Uani 1 2 d S . .
C3 C 0.0977(8) 0.2226(7) 0.5720(5) 0.0120(9) Uani 1 1 d . . .
N3 N 0.1646(7) 0.0635(6) 0.6129(5) 0.0155(8) Uani 1 1 d . . .
Au2 Au 0.0000 0.0000 0.0000 0.01069(7) Uani 1 2 d S . .
C4 C 0.1658(8) 0.1475(7) 0.0988(5) 0.0148(9) Uani 1 1 d . . .
N4 N 0.2642(8) 0.2282(7) 0.1589(5) 0.0204(9) Uani 1 1 d . . .

loop_
_atom_site_aniso_label
_atom_site_aniso_U_11
_atom_site_aniso_U_22
_atom_site_aniso_U_33
_atom_site_aniso_U_23
_atom_site_aniso_U_13
_atom_site_aniso_U_12
Pt1 0.00663(12) 0.00628(11) 0.00626(12) 0.00043(8) -0.00157(9) -0.00187(8)
C1 0.017(2) 0.0095(19) 0.011(2) 0.0018(16) -0.0006(18) -0.0015(17)
C2 0.012(2) 0.016(2) 0.008(2) 0.0039(17) -0.0015(17) -0.0037(17)
N1 0.0087(17) 0.0084(16) 0.0112(19) 0.0016(14) -0.0018(15) -0.0025(14)
N2 0.0123(18) 0.0092(16) 0.0098(18) 0.0013(14) -0.0040(15) -0.0004(14)
Au1 0.00812(12) 0.00805(12) 0.01251(13) 0.00159(9) -0.00266(9) -0.00236(9)
C3 0.010(2) 0.016(2) 0.011(2) -0.0012(17) 0.0002(18) -0.0054(17)
N3 0.016(2) 0.0115(18) 0.019(2) 0.0000(15) -0.0028(17) -0.0034(15)
Au2 0.01029(13) 0.01054(12) 0.01106(13) -0.00110(9) -0.00263(9) -0.00191(9)
C4 0.016(2) 0.013(2) 0.014(2) -0.0015(17) -0.0027(19) -0.0009(18)
N4 0.020(2) 0.021(2) 0.020(2) -0.0021(17) -0.0032(18) -0.0071(18)

loop_
_atom_type_symbol
_atom_type_description
_atom_type_scat_dispersion_real
_atom_type_scat_dispersion_imag
_atom_type_scat_source
C C 0.0033 0.0016 'International Tables Vol C Tables 4.2.6.8 and 6.1.1.4'
H H 0.0000 0.0000 'International Tables Vol C Tables 4.2.6.8 and 6.1.1.4'
N N 0.0061 0.0033 'International Tables Vol C Tables 4.2.6.8 and 6.1.1.4'
Pt Pt -1.7033 8.3905 'International Tables Vol C Tables 4.2.6.8 and 6.1.1.4'
Au Au -2.0133 8.8022 'International Tables Vol C Tables 4.2.6.8 and 6.1.1.4'

loop_
_geom_angle_atom_site_label_1
_geom_angle_atom_site_label_2
_geom_angle_atom_site_label_3
_geom_angle
_geom_angle_site_symmetry_1
_geom_angle_site_symmetry_3
_geom_angle_publ_flag
N2 Pt1 N2 180.00(11) . 2_666 ?
N2 Pt1 N1 82.99(15) . . ?
N2 Pt1 N1 97.01(15) 2_666 . ?
N2 Pt1 N1 97.01(15) . 2_666 ?
N2 Pt1 N1 82.99(15) 2_666 2_666 ?
N1 Pt1 N1 180.000(1) . 2_666 ?
N2 Pt1 Au1 88.12(11) . 1_655 ?
N2 Pt1 Au1 91.88(11) 2_666 1_655 ?
N1 Pt1 Au1 95.14(10) . 1_655 ?
N1 Pt1 Au1 84.86(10) 2_666 1_655 ?
N2 Pt1 Au1 91.88(11) . . ?
N2 Pt1 Au1 88.12(11) 2_666 . ?
N1 Pt1 Au1 84.86(10) . . ?
N1 Pt1 Au1 95.14(10) 2_666 . ?
Au1 Pt1 Au1 180.0 1_655 . ?
N1 C1 C2 107.4(4) . . ?
N1 C1 H1A 110.2 . . ?
C2 C1 H1A 110.2 . . ?
N1 C1 H1B 110.2 . . ?
C2 C1 H1B 110.2 . . ?
H1A C1 H1B 108.5 . . ?
N2 C2 C1 107.2(4) . . ?
N2 C2 H2A 110.3 . . ?
C1 C2 H2A 110.3 . . ?
N2 C2 H2B 110.3 . . ?
C1 C2 H2B 110.3 . . ?
H2A C2 H2B 108.5 . . ?
C1 N1 Pt1 109.8(3) . . ?
C1 N1 H1C 109.7 . . ?
Pt1 N1 H1C 109.7 . . ?
C1 N1 H1D 109.7 . . ?
Pt1 N1 H1D 109.7 . . ?
H1C N1 H1D 108.2 . . ?
C2 N2 Pt1 108.3(3) . . ?
C2 N2 H2C 110.0 . . ?
Pt1 N2 H2C 110.0 . . ?
C2 N2 H2D 110.0 . . ?
Pt1 N2 H2D 110.0 . . ?
H2C N2 H2D 108.4 . . ?
C3 Au1 C3 180.0(3) . 2_566 ?
C3 Au1 Pt1 83.74(13) . . ?
C3 Au1 Pt1 96.26(13) 2_566 . ?
C3 Au1 Pt1 96.26(13) . 1_455 ?
C3 Au1 Pt1 83.74(13) 2_566 1_455 ?
Pt1 Au1 Pt1 180.0 . 1_455 ?
C3 Au1 N4 77.87(15) . . ?
C3 Au1 N4 102.13(15) 2_566 . ?
Pt1 Au1 N4 80.11(7) . . ?
Pt1 Au1 N4 99.89(7) 1_455 . ?
N3 C3 Au1 176.6(4) . . ?
C4 Au2 C4 180.0(3) 2 . ?
C4 Au2 N3 75.58(16) 2 1_554 ?
C4 Au2 N3 104.42(16) . 1_554 ?
N4 C4 Au2 177.9(4) . . ?
C4 N4 Au1 119.4(4) . . ?

loop_
_geom_bond_atom_site_label_1
_geom_bond_atom_site_label_2
_geom_bond_distance
_geom_bond_site_symmetry_2
_geom_bond_publ_flag
Pt1 N2 2.048(4) . ?
Pt1 N2 2.048(4) 2_666 ?
Pt1 N1 2.061(4) . ?
Pt1 N1 2.061(4) 2_666 ?
Pt1 Au1 3.1799(3) 1_655 ?
Pt1 Au1 3.1799(3) . ?
C1 N1 1.489(6) . ?
C1 C2 1.510(6) . ?
C1 H1A 0.9900 . ?
C1 H1B 0.9900 . ?
C2 N2 1.495(6) . ?
C2 H2A 0.9900 . ?
C2 H2B 0.9900 . ?
N1 H1C 0.9200 . ?
N1 H1D 0.9200 . ?
N2 H2C 0.9200 . ?
N2 H2D 0.9200 . ?
Au1 C3 1.990(5) . ?
Au1 C3 1.990(5) 2_566 ?
Au1 Pt1 3.1799(3) 1_455 ?
Au1 N4 3.556(4) . ?
C3 N3 1.150(6) . ?
Au2 C4 1.986(5) 2 ?
Au2 C4 1.986(5) . ?
Au2 N3 3.515(4) 1_554 ?
C4 N4 1.154(6) . ?

loop_
_geom_hbond_atom_site_label_D
_geom_hbond_atom_site_label_H
_geom_hbond_atom_site_label_A
_geom_hbond_distance_DH
_geom_hbond_distance_HA
_geom_hbond_distance_DA
_geom_hbond_angle_DHA
_geom_hbond_site_symmetry_A
N1 H1C N3 0.92 2.47 3.112(6) 127.1 1_565
N1 H1D N3 0.92 2.32 3.225(5) 166.2 2_666
N2 H2C N3 0.92 2.26 3.007(5) 138.1 2_656
N2 H2D N4 0.92 2.14 3.013(6) 158.4 .

loop_
_geom_torsion_atom_site_label_1
_geom_torsion_atom_site_label_2
_geom_torsion_atom_site_label_3
_geom_torsion_atom_site_label_4
_geom_torsion
_geom_torsion_site_symmetry_1
_geom_torsion_site_symmetry_2
_geom_torsion_site_symmetry_3
_geom_torsion_site_symmetry_4
_geom_torsion_publ_flag
N1 C1 C2 N2 53.8(4) . . . . ?
C2 C1 N1 Pt1 -37.3(4) . . . . ?
N2 Pt1 N1 C1 10.4(3) . . . . ?
N2 Pt1 N1 C1 -169.6(3) 2_666 . . . ?
N1 Pt1 N1 C1 -124(100) 2_666 . . . ?
Au1 Pt1 N1 C1 97.9(3) 1_655 . . . ?
Au1 Pt1 N1 C1 -82.1(3) . . . . ?
C1 C2 N2 Pt1 -44.4(4) . . . . ?
N2 Pt1 N2 C2 80(100) 2_666 . . . ?
N1 Pt1 N2 C2 18.9(3) . . . . ?
N1 Pt1 N2 C2 -161.1(3) 2_666 . . . ?
Au1 Pt1 N2 C2 -76.6(3) 1_655 . . . ?
Au1 Pt1 N2 C2 103.4(3) . . . . ?
N2 Pt1 Au1 C3 80.43(17) . . . . ?
N2 Pt1 Au1 C3 -99.57(17) 2_666 . . . ?
N1 Pt1 Au1 C3 163.22(18) . . . . ?
N1 Pt1 Au1 C3 -16.78(18) 2_666 . . . ?
Au1 Pt1 Au1 C3 0.0 1_655 . . . ?
N2 Pt1 Au1 C3 -99.57(17) . . . 2_566 ?
N2 Pt1 Au1 C3 80.43(17) 2_666 . . 2_566 ?
N1 Pt1 Au1 C3 -16.78(18) . . . 2_566 ?
N1 Pt1 Au1 C3 163.22(18) 2_666 . . 2_566 ?
Au1 Pt1 Au1 C3 0.0 1_655 . . 2_566 ?
N2 Pt1 Au1 Pt1 0.0 . . . 1_455 ?
N2 Pt1 Au1 Pt1 0.0 2_666 . . 1_455 ?
N1 Pt1 Au1 Pt1 0.0 . . . 1_455 ?
N1 Pt1 Au1 Pt1 0.0 2_666 . . 1_455 ?
Au1 Pt1 Au1 Pt1 0.0 1_655 . . 1_455 ?
N2 Pt1 Au1 N4 1.70(12) . . . . ?
N2 Pt1 Au1 N4 -178.30(12) 2_666 . . . ?
N1 Pt1 Au1 N4 84.49(13) . . . . ?
N1 Pt1 Au1 N4 -95.51(13) 2_666 . . . ?
Au1 Pt1 Au1 N4 0.0 1_655 . . . ?
C3 Au1 C3 N3 75(100) 2_566 . . . ?
Pt1 Au1 C3 N3 -3(7) . . . . ?
Pt1 Au1 C3 N3 177(7) 1_455 . . . ?
N4 Au1 C3 N3 78(7) . . . . ?
C4 Au2 C4 N4 7(70) 2 . . . ?
N3 Au2 C4 N4 -132(12) 1_554 . . . ?
Au2 C4 N4 Au1 -87(12) . . . . ?
C3 Au1 N4 C4 83.5(4) . . . . ?
C3 Au1 N4 C4 -96.5(4) 2_566 . . . ?
Pt1 Au1 N4 C4 169.1(4) . . . . ?
Pt1 Au1 N4 C4 -10.9(4) 1_455 . . . ?
